data_1536725
loop_
_publ_author_name
'Portemer, F.'
'Figlarz, M.'
'Kihlborg, L.'
'Sundberg, M.R.'

_publ_section_title
;
 Homologues of Mo4 O11 (mon) in the Mo-W-O system prepared by soft
 chemistry
;
_journal_name_full 'Journal of Solid State Chemistry'
_journal_page_first 403
_journal_page_last 414
_journal_volume 103
_journal_year 1993
_chemical_formula_sum 'Mo6.48 O25 W2.52'
_chemical_name_systematic '(Mo.72 W.28)9 O25'
_space_group_IT_number 13
_symmetry_space_group_name_Hall '-P 2ya'
_symmetry_space_group_name_H-M 'P 1 2/a 1'
_cell_angle_alpha 90
_cell_angle_beta 32.64
_cell_angle_gamma 90
_cell_formula_units_Z 2
_cell_length_a 50.64
_cell_length_b 5.439
_cell_length_c 6.701
_cell_volume 995.475
_citation_journal_id_ASTM JSSCBI
_cod_data_source_file Portemer_JSSCBI_1993_1121.cif
_cod_data_source_block Mo6.48O25W2.52
_cod_original_cell_volume 995.4745
_cod_original_sg_symbol_Hall '-P 2yc (z,y,-x)'
_cod_database_code 1536725

loop_
_symmetry_equiv_pos_as_xyz
x,y,z
-x+1/2,y,-z
-x,-y,-z
x-1/2,-y,z

loop_
_atom_site_label
_atom_site_type_symbol
_atom_site_fract_x
_atom_site_fract_y
_atom_site_fract_z
_atom_site_occupancy
_atom_site_U_iso_or_equiv
O9 O-2 0.1638 0.959 0.0429 1 0.0
W1 W+5 0.03887 0.21434 0.05447 0.28 0.0
O5 O-2 0.1149 0.5164 0.0603 1 0.0
Mo3 Mo+5 0.14659 0.22622 0.0173 0.72 0.0
W4 W+5 0.19854 0.72936 0.00888 0.28 0.0
W2 W+5 0.09139 0.73691 0.04705 0.28 0.0
O4 O-2 0.0787 0.2324 0.5874 1 0.0
O11 O-2 0.2236 0.9966 0.9924 1 0.0
Mo2 Mo+5 0.09139 0.73691 0.04705 0.72 0.0
O3 O-2 0.0466 0.9228 0.1148 1 0.0
W5 W+5 0.25 0.23 0 0.28 0.0
Mo4 Mo+5 0.19854 0.72936 0.00888 0.72 0.0
O12 O-2 0.2258 0.4966 0.0076 1 0.0
O8 O-2 0.1707 0.4501 0.0336 1 0.0
O7 O-2 0.1383 0.729 0.5696 1 0.0
W3 W+5 0.14659 0.22622 0.0173 0.28 0.0
O13 O-2 0.25 0.73 0.5 1 0.0
Mo1 Mo+5 0.03887 0.21434 0.05447 0.72 0.0
O2 O-2 0.0554 0.4412 0.1236 1 0.0
O6 O-2 0.1079 0.0121 0.0662 1 0.0
Mo5 Mo+5 0.25 0.23 0 0.72 0.0
O10 O-2 0.1964 0.2292 0.5212 1 0.0
O1 O-2 0.0226 0.7447 0.6305 1 0.0
